data_4087418
loop_
_publ_author_name
'Ito, Jun-ichi'
'Hosokawa, Satomi'
'Khalid, Hairuzana Binti'
'Nishiyama, Hisao'

_publ_section_title
;
 Preparation, Characterization, and Catalytic Reactions of NCN Pincer Iron
 Complexes Containing Stannyl, Silyl, Methyl, and Phenyl Ligands
;
_journal_issue 7
_journal_name_full Organometallics
_journal_page_first 1377
_journal_paper_doi 10.1021/acs.organomet.5b00082
_journal_volume 34
_journal_year 2015
_chemical_absolute_configuration rm
_chemical_formula_sum 'C23 H34 Fe N2 O4 Si'
_chemical_formula_weight 486.46
_space_group_IT_number 19
_space_group_name_Hall 'P 2ac 2ab'
_space_group_name_H-M_alt 'P 21 21 21'
_symmetry_cell_setting orthorhombic
_symmetry_space_group_name_H-M 'P 21 21 21'
_atom_sites_solution_hydrogens geom
_atom_sites_solution_primary direct
_atom_sites_solution_secondary difmap
_audit_creation_method SHELXL-97
_cell_angle_alpha 90.00
_cell_angle_beta 90.00
_cell_angle_gamma 90.00
_cell_formula_units_Z 4
_cell_length_a 10.3353(13)
_cell_length_b 12.4505(15)
_cell_length_c 18.766(2)
_cell_measurement_reflns_used 5553
_cell_measurement_temperature 153(2)
_cell_measurement_theta_max 28.18
_cell_measurement_theta_min 2.56
_cell_volume 2414.8(5)
_computing_cell_refinement 'Bruker SMART'
_computing_data_collection 'Bruker SMART'
_computing_data_reduction 'Bruker SAINT'
_computing_molecular_graphics 'Bruker SHELXTL'
_computing_publication_material 'Bruker SHELXTL'
_computing_structure_refinement 'SHELXL-97 (Sheldrick, 1997)'
_computing_structure_solution 'SHELXS-97 (Sheldrick, 1990)'
_diffrn_ambient_temperature 153(2)
_diffrn_measured_fraction_theta_full 1.000
_diffrn_measured_fraction_theta_max 1.000
_diffrn_measurement_device_type 'CCD area detector'
_diffrn_measurement_method 'phi and omega scans'
_diffrn_radiation_monochromator graphite
_diffrn_radiation_source 'fine-focus sealed tube'
_diffrn_radiation_type MoK\a
_diffrn_radiation_wavelength 0.71073
_diffrn_reflns_av_R_equivalents 0.0270
_diffrn_reflns_av_sigmaI/netI 0.0352
_diffrn_reflns_limit_h_max 13
_diffrn_reflns_limit_h_min -13
_diffrn_reflns_limit_k_max 14
_diffrn_reflns_limit_k_min -16
_diffrn_reflns_limit_l_max 24
_diffrn_reflns_limit_l_min -21
_diffrn_reflns_number 17442
_diffrn_reflns_theta_full 28.25
_diffrn_reflns_theta_max 28.25
_diffrn_reflns_theta_min 1.96
_exptl_absorpt_coefficient_mu 0.705
_exptl_absorpt_correction_T_max 1.000000
_exptl_absorpt_correction_T_min 0.762600
_exptl_absorpt_correction_type empirical
_exptl_crystal_colour yellow
_exptl_crystal_density_diffrn 1.338
_exptl_crystal_density_method 'not measured'
_exptl_crystal_description prism
_exptl_crystal_F_000 1032
_exptl_crystal_size_max 0.4
_exptl_crystal_size_mid 0.4
_exptl_crystal_size_min 0.4
_refine_diff_density_max 0.462
_refine_diff_density_min -0.208
_refine_diff_density_rms 0.050
_refine_ls_abs_structure_details 'Flack H D (1983), Acta Cryst. A39, 876-881'
_refine_ls_abs_structure_Flack 0.010(8)
_refine_ls_extinction_method none
_refine_ls_goodness_of_fit_ref 1.043
_refine_ls_hydrogen_treatment mixed
_refine_ls_matrix_type full
_refine_ls_number_parameters 287
_refine_ls_number_reflns 5965
_refine_ls_number_restraints 0
_refine_ls_restrained_S_all 1.043
_refine_ls_R_factor_all 0.0257
_refine_ls_R_factor_gt 0.0248
_refine_ls_shift/su_max 0.001
_refine_ls_shift/su_mean 0.000
_refine_ls_structure_factor_coef Fsqd
_refine_ls_weighting_details 'calc w=1/[\s^2^(Fo^2^)+(0.0350P)^2^+0.0000P] where P=(Fo^2^+2Fc^2^)/3'
_refine_ls_weighting_scheme calc
_refine_ls_wR_factor_gt 0.0624
_refine_ls_wR_factor_ref 0.0628
_reflns_number_gt 5753
_reflns_number_total 5965
_reflns_threshold_expression >2sigma(I)
_cod_data_source_file om5b00082_si_002.cif
_cod_data_source_block 5b
_cod_depositor_comments
;
The following automatic conversions were performed:

data item '_symmetry_cell_setting' value 'Orthorhombic' was changed
to 'orthorhombic' in accordance with the
/home/saulius/struct/COD-crude-data/automatic-downloads/DataCite-retrospective/ACS/depositions/lib/dictionaries/cif_core.dic
dictionary named 'cif_core.dic' version 2.4.2 last updated on
2011-04-26.

Automatic conversion script
Id: cif_fix_values 6909 2019-04-08 15:41:33Z antanas 
;
_cod_original_sg_symbol_H-M P2(1)2(1)2(1)
_cod_database_code 4087418

loop_
_symmetry_equiv_pos_as_xyz
'x, y, z'
'-x+1/2, -y, z+1/2'
'-x, y+1/2, -z+1/2'
'x+1/2, -y+1/2, -z'

loop_
_atom_site_label
_atom_site_type_symbol
_atom_site_fract_x
_atom_site_fract_y
_atom_site_fract_z
_atom_site_U_iso_or_equiv
_atom_site_adp_type
_atom_site_occupancy
_atom_site_symmetry_multiplicity
_atom_site_calc_flag
_atom_site_refinement_flags
C1 C 0.75449(13) 0.02765(10) 0.04169(7) 0.0179(2) Uani 1 1 d .
C2 C 0.70750(15) -0.03487(11) 0.09799(8) 0.0206(3) Uani 1 1 d .
C3 C 0.57810(15) -0.06677(11) 0.10049(8) 0.0240(3) Uani 1 1 d .
H3 H 0.5473 -0.1111 0.1380 0.029 Uiso 1 1 calc R
C4 C 0.49459(14) -0.03180(12) 0.04635(8) 0.0258(3) Uani 1 1 d .
H4 H 0.4060 -0.0520 0.0480 0.031 Uiso 1 1 calc R
C5 C 0.53834(14) 0.03163(12) -0.00960(8) 0.0231(3) Uani 1 1 d .
H5 H 0.4803 0.0550 -0.0457 0.028 Uiso 1 1 calc R
C6 C 0.66863(14) 0.06054(11) -0.01206(7) 0.0203(3) Uani 1 1 d .
C7 C 0.81341(15) -0.05156(10) 0.14708(7) 0.0198(3) Uani 1 1 d .
C8 C 0.94421(15) -0.11894(11) 0.23029(8) 0.0244(3) Uani 1 1 d .
H8A H 0.9843 -0.1881 0.2166 0.029 Uiso 1 1 calc R
H8B H 0.9492 -0.1109 0.2827 0.029 Uiso 1 1 calc R
C9 C 1.01181(14) -0.02463(11) 0.19264(7) 0.0200(3) Uani 1 1 d .
H9 H 1.0981 -0.0479 0.1741 0.024 Uiso 1 1 calc R
C10 C 0.90242(16) 0.10359(13) 0.27893(8) 0.0281(3) Uani 1 1 d .
H10A H 0.8332 0.1164 0.2443 0.042 Uiso 1 1 calc R
H10B H 0.9157 0.1684 0.3077 0.042 Uiso 1 1 calc R
H10C H 0.8783 0.0437 0.3101 0.042 Uiso 1 1 calc R
C11 C 1.02720(14) 0.07607(12) 0.23961(7) 0.0217(3) Uani 1 1 d .
H11 H 1.0490 0.1378 0.2077 0.026 Uiso 1 1 calc R
C12 C 1.13966(17) 0.06064(15) 0.29157(9) 0.0339(4) Uani 1 1 d .
H12A H 1.1500 0.1255 0.3206 0.051 Uiso 1 1 calc R
H12B H 1.2194 0.0473 0.2648 0.051 Uiso 1 1 calc R
H12C H 1.1216 -0.0008 0.3227 0.051 Uiso 1 1 calc R
C13 C 0.74049(15) 0.12696(10) -0.06145(7) 0.0198(3) Uani 1 1 d .
C14 C 0.79069(15) 0.24647(12) -0.14671(8) 0.0243(3) Uani 1 1 d .
H14A H 0.7697 0.3238 -0.1425 0.029 Uiso 1 1 calc R
H14B H 0.8038 0.2290 -0.1977 0.029 Uiso 1 1 calc R
C15 C 0.91315(15) 0.21875(11) -0.10277(7) 0.0220(3) Uani 1 1 d .
H15 H 0.9419 0.2845 -0.0765 0.026 Uiso 1 1 calc R
C16 C 0.99045(18) 0.08094(15) -0.19384(9) 0.0357(4) Uani 1 1 d .
H16A H 0.9212 0.1008 -0.2270 0.054 Uiso 1 1 calc R
H16B H 0.9607 0.0224 -0.1630 0.054 Uiso 1 1 calc R
H16C H 1.0665 0.0574 -0.2208 0.054 Uiso 1 1 calc R
C17 C 1.02605(16) 0.17756(14) -0.14832(8) 0.0296(3) Uani 1 1 d .
H17 H 1.0969 0.1551 -0.1152 0.036 Uiso 1 1 calc R
C18 C 1.0773(2) 0.27025(17) -0.19403(10) 0.0449(5) Uani 1 1 d .
H18A H 1.1559 0.2472 -0.2190 0.067 Uiso 1 1 calc R
H18B H 1.0974 0.3318 -0.1634 0.067 Uiso 1 1 calc R
H18C H 1.0114 0.2910 -0.2290 0.067 Uiso 1 1 calc R
C19 C 0.89697(13) 0.20303(11) 0.08722(7) 0.0191(3) Uani 1 1 d .
C20 C 1.09989(14) 0.09362(11) 0.02911(7) 0.0212(3) Uani 1 1 d .
C21 C 1.12600(16) -0.10759(13) -0.06512(9) 0.0311(3) Uani 1 1 d .
H21A H 1.1258 -0.1741 -0.0930 0.047 Uiso 1 1 calc R
H21B H 1.1981 -0.1090 -0.0312 0.047 Uiso 1 1 calc R
H21C H 1.1359 -0.0460 -0.0972 0.047 Uiso 1 1 calc R
C22 C 0.98039(19) -0.20867(12) 0.05191(9) 0.0330(4) Uani 1 1 d .
H22A H 0.8965 -0.2193 0.0752 0.049 Uiso 1 1 calc R
H22B H 1.0457 -0.1908 0.0878 0.049 Uiso 1 1 calc R
H22C H 1.0056 -0.2748 0.0272 0.049 Uiso 1 1 calc R
C23 C 0.83813(17) -0.14248(13) -0.07814(9) 0.0307(4) Uani 1 1 d .
H23A H 0.8675 -0.2077 -0.1025 0.046 Uiso 1 1 calc R
H23B H 0.8209 -0.0863 -0.1134 0.046 Uiso 1 1 calc R
H23C H 0.7587 -0.1580 -0.0515 0.046 Uiso 1 1 calc R
Fe1 Fe 0.929778(18) 0.077346(14) 0.041377(10) 0.01602(5) Uani 1 1 d .
N1 N 0.92226(12) -0.00415(9) 0.13260(6) 0.0179(2) Uani 1 1 d .
N2 N 0.86333(12) 0.13949(8) -0.05055(6) 0.0186(2) Uani 1 1 d .
O1 O 0.80954(11) -0.11371(8) 0.20585(5) 0.0239(2) Uani 1 1 d .
O2 O 0.68716(10) 0.18073(8) -0.11642(5) 0.0244(2) Uani 1 1 d .
O3 O 0.87530(11) 0.28045(8) 0.11753(6) 0.0296(2) Uani 1 1 d .
O4 O 1.20938(11) 0.10386(10) 0.01998(6) 0.0327(3) Uani 1 1 d .
Si1 Si 0.96750(4) -0.09525(3) -0.01462(2) 0.02016(9) Uani 1 1 d .

loop_
_atom_site_aniso_label
_atom_site_aniso_U_11
_atom_site_aniso_U_22
_atom_site_aniso_U_33
_atom_site_aniso_U_23
_atom_site_aniso_U_13
_atom_site_aniso_U_12
C1 0.0167(6) 0.0182(6) 0.0188(6) -0.0043(5) 0.0012(6) 0.0000(5)
C2 0.0221(7) 0.0190(6) 0.0207(6) -0.0036(5) 0.0009(5) 0.0002(5)
C3 0.0225(7) 0.0244(7) 0.0250(7) -0.0023(5) 0.0030(6) -0.0048(6)
C4 0.0175(7) 0.0276(7) 0.0324(8) -0.0071(6) 0.0015(6) -0.0048(5)
C5 0.0195(7) 0.0248(6) 0.0252(7) -0.0055(6) -0.0047(6) 0.0025(5)
C6 0.0211(7) 0.0196(7) 0.0203(6) -0.0047(5) -0.0016(5) 0.0017(5)
C7 0.0229(7) 0.0176(6) 0.0189(6) -0.0012(5) 0.0023(5) -0.0010(5)
C8 0.0272(8) 0.0227(7) 0.0233(7) 0.0046(5) -0.0022(6) 0.0021(6)
C9 0.0191(7) 0.0234(6) 0.0174(6) 0.0021(5) -0.0008(5) 0.0024(5)
C10 0.0295(8) 0.0275(7) 0.0274(7) -0.0065(6) 0.0047(6) -0.0017(6)
C11 0.0209(7) 0.0249(7) 0.0193(6) 0.0018(6) -0.0028(5) -0.0023(6)
C12 0.0317(9) 0.0431(10) 0.0267(8) 0.0007(7) -0.0103(7) -0.0019(7)
C13 0.0226(7) 0.0189(6) 0.0178(6) -0.0038(5) -0.0044(5) 0.0037(5)
C14 0.0273(8) 0.0266(7) 0.0190(7) 0.0027(6) -0.0015(6) 0.0031(6)
C15 0.0263(8) 0.0228(6) 0.0170(6) 0.0031(5) -0.0024(6) -0.0019(6)
C16 0.0370(9) 0.0449(9) 0.0253(8) -0.0003(7) 0.0075(6) 0.0131(8)
C17 0.0204(7) 0.0451(9) 0.0233(7) 0.0089(7) 0.0004(6) -0.0011(7)
C18 0.0359(10) 0.0610(12) 0.0377(9) 0.0163(9) 0.0028(8) -0.0132(10)
C19 0.0161(7) 0.0223(6) 0.0189(6) 0.0028(5) -0.0004(5) -0.0013(5)
C20 0.0230(7) 0.0234(7) 0.0174(6) -0.0014(5) -0.0028(5) 0.0003(5)
C21 0.0269(8) 0.0332(8) 0.0332(8) -0.0083(7) 0.0047(7) 0.0045(7)
C22 0.0505(10) 0.0211(7) 0.0273(8) -0.0011(6) 0.0043(7) 0.0078(7)
C23 0.0284(9) 0.0314(8) 0.0321(8) -0.0106(7) -0.0044(7) -0.0004(7)
Fe1 0.01499(9) 0.01828(9) 0.01479(9) -0.00019(7) -0.00060(7) -0.00014(7)
N1 0.0184(6) 0.0189(5) 0.0163(5) -0.0007(4) -0.0006(5) 0.0014(5)
N2 0.0208(6) 0.0194(5) 0.0157(5) 0.0001(4) -0.0007(5) 0.0004(4)
O1 0.0249(6) 0.0250(5) 0.0217(5) 0.0058(4) 0.0005(4) -0.0033(4)
O2 0.0226(5) 0.0290(5) 0.0216(5) 0.0028(4) -0.0050(4) 0.0019(4)
O3 0.0310(6) 0.0240(5) 0.0337(6) -0.0055(5) 0.0029(5) 0.0007(5)
O4 0.0175(5) 0.0449(7) 0.0358(6) -0.0071(5) 0.0007(4) -0.0025(5)
Si1 0.02096(19) 0.02108(18) 0.01845(17) -0.00250(15) -0.00016(15) 0.00163(15)

loop_
_atom_type_symbol
_atom_type_description
_atom_type_scat_dispersion_real
_atom_type_scat_dispersion_imag
_atom_type_scat_source
C C 0.0033 0.0016 'International Tables Vol C Tables 4.2.6.8 and 6.1.1.4'
H H 0.0000 0.0000 'International Tables Vol C Tables 4.2.6.8 and 6.1.1.4'
N N 0.0061 0.0033 'International Tables Vol C Tables 4.2.6.8 and 6.1.1.4'
O O 0.0106 0.0060 'International Tables Vol C Tables 4.2.6.8 and 6.1.1.4'
Si Si 0.0817 0.0704 'International Tables Vol C Tables 4.2.6.8 and 6.1.1.4'
Fe Fe 0.3463 0.8444 'International Tables Vol C Tables 4.2.6.8 and 6.1.1.4'

loop_
_geom_angle_atom_site_label_1
_geom_angle_atom_site_label_2
_geom_angle_atom_site_label_3
_geom_angle
C2 C1 C6 119.03(13)
C2 C1 Fe1 120.70(11)
C6 C1 Fe1 120.09(10)
C3 C2 C1 121.08(13)
C3 C2 C7 131.53(14)
C1 C2 C7 107.36(13)
C2 C3 C4 118.49(13)
C5 C4 C3 121.57(14)
C4 C5 C6 119.08(14)
C5 C6 C1 120.72(13)
C5 C6 C13 131.62(14)
C1 C6 C13 107.60(12)
N1 C7 O1 117.23(13)
N1 C7 C2 117.19(12)
O1 C7 C2 125.56(13)
O1 C8 C9 104.69(11)
N1 C9 C8 101.37(11)
N1 C9 C11 111.09(11)
C8 C9 C11 113.91(12)
C10 C11 C12 111.25(12)
C10 C11 C9 111.86(12)
C12 C11 C9 109.94(13)
N2 C13 O2 117.51(13)
N2 C13 C6 118.07(13)
O2 C13 C6 124.35(13)
O2 C14 C15 105.44(11)
N2 C15 C17 114.18(12)
N2 C15 C14 102.49(11)
C17 C15 C14 113.52(12)
C16 C17 C18 111.40(14)
C16 C17 C15 113.16(13)
C18 C17 C15 108.84(14)
O3 C19 Fe1 178.20(12)
O4 C20 Fe1 178.84(13)
C20 Fe1 C19 98.45(6)
C20 Fe1 C1 165.78(6)
C19 Fe1 C1 95.76(6)
C20 Fe1 N1 101.95(6)
C19 Fe1 N1 91.40(5)
C1 Fe1 N1 78.21(5)
C20 Fe1 N2 100.49(6)
C19 Fe1 N2 90.64(5)
C1 Fe1 N2 78.69(6)
N1 Fe1 N2 156.90(5)
C20 Fe1 Si1 83.47(5)
C19 Fe1 Si1 176.92(4)
C1 Fe1 Si1 82.36(4)
N1 Fe1 Si1 85.83(3)
N2 Fe1 Si1 91.38(3)
C7 N1 C9 107.70(11)
C7 N1 Fe1 116.42(10)
C9 N1 Fe1 135.87(10)
C13 N2 C15 108.42(11)
C13 N2 Fe1 115.07(10)
C15 N2 Fe1 134.76(9)
C7 O1 C8 104.67(11)
C13 O2 C14 106.04(11)
C23 Si1 C22 103.57(8)
C23 Si1 C21 105.73(8)
C22 Si1 C21 102.03(8)
C23 Si1 Fe1 115.89(5)
C22 Si1 Fe1 112.79(5)
C21 Si1 Fe1 115.27(5)

loop_
_geom_bond_atom_site_label_1
_geom_bond_atom_site_label_2
_geom_bond_distance
C1 C2 1.3991(19)
C1 C6 1.4046(19)
C1 Fe1 1.9145(13)
C2 C3 1.396(2)
C2 C7 1.446(2)
C3 C4 1.402(2)
C4 C5 1.390(2)
C5 C6 1.395(2)
C6 C13 1.447(2)
C7 N1 1.2993(19)
C7 O1 1.3479(17)
C8 O1 1.4668(19)
C8 C9 1.538(2)
C9 N1 1.4802(18)
C9 C11 1.541(2)
C10 C11 1.525(2)
C11 C12 1.529(2)
C13 N2 1.2954(19)
C13 O2 1.3476(17)
C14 O2 1.4622(18)
C14 C15 1.549(2)
C15 N2 1.4831(17)
C15 C17 1.535(2)
C16 C17 1.521(2)
C17 C18 1.532(2)
C19 O3 1.1414(17)
C19 Fe1 1.8176(14)
C20 O4 1.1516(18)
C20 Fe1 1.7847(15)
C21 Si1 1.8987(17)
C22 Si1 1.8897(16)
C23 Si1 1.8854(17)
Fe1 N1 1.9915(11)
Fe1 N2 2.0115(11)
Fe1 Si1 2.4237(5)
